data_4326188
loop_
_publ_author_name
'Thomas Z\"oller'
'Ljuba Iovkova-Berends'
'Thorsten Berends'
'Christina Dietz'
'Gerrit Bradtm\"oller'
'Klaus Jurkschat'

_publ_contact_author 'Christina Dietz'
_publ_contact_author_email christina.dietz@tu-dortmund.de
_publ_section_title
;
 Intramolecular N\\rightarrowSn Coordination in Tin(II) and Tin(IV)
 Compounds Based on Enantiopure Ephedrine Derivatives
;
_journal_name_full 'Inorganic Chemistry'
_journal_page_first 8645
_journal_page_last 8653
_journal_paper_doi 10.1021/ic201203u
_journal_volume 50
_journal_year 2011
_chemical_absolute_configuration ad
_chemical_formula_moiety 'C44 H62 N4 O7 Sn2'
_chemical_formula_sum 'C44 H62 N4 O7 Sn2'
_chemical_formula_weight 996.36
_chemical_melting_point 478
_chemical_name_common
;
\m~2~-Oxo-bis{hydroxido-[(3R,4S,5R,8R,9S,10R)-3,10-Diphenyl-
4,5,8,9-tetramethyl-(5,8-diaza-2,11-dioxa-1-stanna(IV)
tricyclo[3.2.3.0^1,5^.0^1,8^]undecane)]}
;
_space_group_IT_number 94
_symmetry_cell_setting tetragonal
_symmetry_space_group_name_Hall 'P 4n 2n'
_symmetry_space_group_name_H-M 'P 42 21 2'
_cell_angle_alpha 90.00
_cell_angle_beta 90.00
_cell_angle_gamma 90.00
_cell_formula_units_Z 4
_cell_length_a 12.8431(4)
_cell_length_b 12.8431(4)
_cell_length_c 32.8889(14)
_cell_measurement_reflns_used 8939
_cell_measurement_temperature 173(2)
_cell_measurement_theta_max 29.1453
_cell_measurement_theta_min 2.2381
_cell_volume 5424.9(3)
_diffrn_measured_fraction_theta_full 0.998
_diffrn_measured_fraction_theta_max 0.998
_diffrn_measurement_device 'Xcalibur2 CCD Diffractometer'
_diffrn_radiation_type MoK\a
_diffrn_reflns_theta_full 25.50
_exptl_crystal_colour colourless
_exptl_crystal_density_diffrn 1.220
_platon_squeeze_details
;
;
_refine_diff_density_max 0.392
_refine_diff_density_min -0.440
_refine_diff_density_rms 0.071
_refine_ls_abs_structure_details 'Flack H D (1983), Acta Cryst. A39, 876-881'
_refine_ls_abs_structure_Flack 0.01(3)
_refine_ls_goodness_of_fit_ref 0.828
_refine_ls_number_parameters 264
_refine_ls_number_reflns 5065
_refine_ls_number_restraints 70
_refine_ls_restrained_S_all 0.851
_refine_ls_R_factor_all 0.0441
_refine_ls_R_factor_gt 0.0311
_refine_ls_shift/su_max 0.001
_refine_ls_shift/su_mean 0.000
_refine_ls_wR_factor_gt 0.0720
_refine_ls_wR_factor_ref 0.0739
_cod_data_source_file ic201203u_si_001_6.cif
_cod_data_source_block compound6a
_cod_database_code 4326188

loop_
_symmetry_equiv_pos_as_xyz
'x, y, z'
'-x, -y, z'
'-y+1/2, x+1/2, z+1/2'
'y+1/2, -x+1/2, z+1/2'
'-x+1/2, y+1/2, -z+1/2'
'x+1/2, -y+1/2, -z+1/2'
'y, x, -z'
'-y, -x, -z'

loop_
_atom_site_label
_atom_site_type_symbol
_atom_site_fract_x
_atom_site_fract_y
_atom_site_fract_z
_atom_site_U_iso_or_equiv
_atom_site_adp_type
_atom_site_occupancy
_atom_site_symmetry_multiplicity
_atom_site_calc_flag
_atom_site_refinement_flags
_atom_site_disorder_assembly
_atom_site_disorder_group
Sn1 Sn 0.53695(2) 0.13224(2) 0.204580(10) 0.02884(9) Uani 1 1 d . D .
O1 O 0.5000 0.0000 0.17922(12) 0.0336(11) Uani 1 2 d S . .
O2 O 0.4039(2) 0.1583(3) 0.23403(11) 0.0374(9) Uani 1 1 d . . .
H2 H 0.381(4) 0.102(4) 0.2384(15) 0.041 Uiso 1 1 d . . .
O11 O 0.5032(3) 0.2265(3) 0.15787(10) 0.0511(10) Uani 1 1 d . D .
C12 C 0.5760(5) 0.2466(5) 0.12718(15) 0.0681(19) Uani 1 1 d . . .
H12 H 0.6042 0.3170 0.1305 0.082 Uiso 1 1 calc R A 1
C13 C 0.6641(5) 0.1684(6) 0.12657(15) 0.074(2) Uani 1 1 d D C .
H13 H 0.7238 0.2029 0.1138 0.089 Uiso 1 1 calc R B 1
N14 N 0.6956(3) 0.1429(4) 0.16991(12) 0.0519(12) Uani 1 1 d . . .
C14 C 0.7545(5) 0.0427(5) 0.1747(2) 0.079(2) Uani 1 1 d . D .
H14A H 0.7155 -0.0131 0.1627 0.118 Uiso 1 1 calc R . .
H14B H 0.7649 0.0287 0.2031 0.118 Uiso 1 1 calc R . .
H14C H 0.8208 0.0484 0.1614 0.118 Uiso 1 1 calc R . .
C15 C 0.7567(4) 0.2301(5) 0.18925(15) 0.0529(15) Uani 1 1 d . D .
H15A H 0.8037 0.2002 0.2092 0.064 Uiso 1 1 calc R . .
H15B H 0.7991 0.2627 0.1684 0.064 Uiso 1 1 calc R . .
C16 C 0.6945(4) 0.3118(4) 0.20945(15) 0.0426(12) Uani 1 1 d . . .
H16A H 0.7410 0.3538 0.2259 0.051 Uiso 1 1 calc R D .
H16B H 0.6656 0.3568 0.1886 0.051 Uiso 1 1 calc R . .
N17 N 0.6088(3) 0.2756(3) 0.23543(11) 0.0313(9) Uani 1 1 d . D .
C17 C 0.5325(4) 0.3630(4) 0.23703(15) 0.0478(13) Uani 1 1 d . . .
H17A H 0.4739 0.3430 0.2533 0.072 Uiso 1 1 calc R D .
H17B H 0.5094 0.3792 0.2100 0.072 Uiso 1 1 calc R . .
H17C H 0.5651 0.4232 0.2488 0.072 Uiso 1 1 calc R . .
C18 C 0.6461(4) 0.2424(3) 0.27714(13) 0.0326(11) Uani 1 1 d . . .
H18 H 0.7032 0.2881 0.2857 0.039 Uiso 1 1 calc R D .
C19 C 0.6875(3) 0.1295(4) 0.27320(13) 0.0275(10) Uani 1 1 d . D .
H19 H 0.7544 0.1327 0.2590 0.033 Uiso 1 1 calc R . .
O20 O 0.6217(2) 0.0659(2) 0.25041(9) 0.0314(7) Uani 1 1 d . . .
C27 C 0.6548(8) 0.0545(7) 0.1064(2) 0.050(3) Uani 0.55 1 d PD C 1
H27A H 0.7202 0.0188 0.1089 0.075 Uiso 0.55 1 calc PR C 1
H27B H 0.6371 0.0613 0.0782 0.075 Uiso 0.55 1 calc PR C 1
H27C H 0.6016 0.0155 0.1201 0.075 Uiso 0.55 1 calc PR C 1
C21 C 0.5410(5) 0.2316(4) 0.08451(13) 0.038(2) Uani 0.55 1 d PG D 1
C22 C 0.4451(5) 0.1835(6) 0.07897(19) 0.057(3) Uani 0.55 1 d PG D 1
H22 H 0.4082 0.1587 0.1013 0.068 Uiso 0.55 1 calc PR D 1
C23 C 0.4042(5) 0.1726(6) 0.0401(2) 0.077(3) Uani 0.55 1 d PG D 1
H23 H 0.3401 0.1404 0.0364 0.093 Uiso 0.55 1 calc PR D 1
C24 C 0.4593(7) 0.2097(6) 0.00670(17) 0.080(3) Uani 0.55 1 d PG D 1
H24 H 0.4320 0.2024 -0.0193 0.096 Uiso 0.55 1 calc PR D 1
C25 C 0.5552(7) 0.2579(6) 0.01224(15) 0.084(3) Uani 0.55 1 d PG D 1
H25 H 0.5921 0.2827 -0.0101 0.101 Uiso 0.55 1 calc PR D 1
C26 C 0.5960(5) 0.2688(5) 0.05115(18) 0.067(3) Uani 0.55 1 d PG D 1
H26 H 0.6602 0.3010 0.0549 0.080 Uiso 0.55 1 calc PR D 1
C27' C 0.6154(6) 0.0951(5) 0.0949(2) 0.050(3) Uani 0.45 1 d PGD C 2
H27D H 0.6614 0.0375 0.0901 0.075 Uiso 0.45 1 calc PR D 2
H27E H 0.6045 0.1324 0.0699 0.075 Uiso 0.45 1 calc PR D 2
H27F H 0.5499 0.0697 0.1048 0.075 Uiso 0.45 1 calc PR D 2
C21' C 0.5028(7) 0.2768(7) 0.08833(19) 0.038(2) Uani 0.45 1 d PG D 2
C22' C 0.4147(7) 0.2183(7) 0.0793(3) 0.057(3) Uani 0.45 1 d PG D 2
H22' H 0.3872 0.1731 0.0986 0.068 Uiso 0.45 1 calc PR D 2
C23' C 0.3678(6) 0.2274(7) 0.0414(3) 0.077(3) Uani 0.45 1 d PG D 2
H23' H 0.3088 0.1883 0.0353 0.093 Uiso 0.45 1 calc PR D 2
C24' C 0.4089(8) 0.2949(8) 0.0125(2) 0.080(3) Uani 0.45 1 d PG D 2
H24' H 0.3774 0.3010 -0.0129 0.096 Uiso 0.45 1 calc PR D 2
C25' C 0.4969(8) 0.3534(7) 0.0216(2) 0.084(3) Uani 0.45 1 d PG D 2
H25' H 0.5244 0.3986 0.0022 0.101 Uiso 0.45 1 calc PR D 2
C26' C 0.5439(6) 0.3443(7) 0.0595(2) 0.067(3) Uani 0.45 1 d PG D 2
H26' H 0.6028 0.3835 0.0655 0.080 Uiso 0.45 1 calc PR D 2
C37 C 0.5585(4) 0.2488(4) 0.30838(13) 0.0457(14) Uani 1 1 d . D .
H37A H 0.5347 0.3194 0.3105 0.069 Uiso 1 1 calc R . .
H37B H 0.5838 0.2259 0.3344 0.069 Uiso 1 1 calc R . .
H37C H 0.5018 0.2050 0.3000 0.069 Uiso 1 1 calc R . .
C31 C 0.7072(4) 0.0816(3) 0.31470(13) 0.0335(12) Uani 1 1 d D . .
C32 C 0.7910(4) 0.1154(4) 0.33808(15) 0.0543(15) Uani 1 1 d D D .
H32 H 0.8251 0.1712 0.3259 0.065 Uiso 1 1 calc R E 1
C33 C 0.8363(9) 0.0887(8) 0.3740(3) 0.040(2) Uani 0.50 1 d PDU D 1
H33 H 0.8956 0.1176 0.3856 0.048 Uiso 0.50 1 calc PR D 1
C34 C 0.7754(9) 0.0094(10) 0.3894(4) 0.042(3) Uani 0.50 1 d PD D 1
H34 H 0.7930 -0.0186 0.4146 0.050 Uiso 0.50 1 calc PR D 1
C35 C 0.6863(8) -0.0319(10) 0.3687(3) 0.038(2) Uani 0.50 1 d PDU D 1
H35 H 0.6525 -0.0872 0.3813 0.046 Uiso 0.50 1 calc PR D 1
C33' C 0.7883(9) 0.0581(9) 0.3764(3) 0.040(2) Uani 0.50 1 d PDU D 2
H33' H 0.8430 0.0722 0.3941 0.048 Uiso 0.50 1 calc PR D 2
C34' C 0.7148(9) -0.0158(9) 0.3908(4) 0.042(3) Uani 0.50 1 d PD D 2
H34' H 0.7231 -0.0452 0.4165 0.050 Uiso 0.50 1 calc PR D 2
C35' C 0.6302(8) -0.0447(9) 0.3667(3) 0.038(2) Uani 0.50 1 d PDU D 2
H35' H 0.5759 -0.0884 0.3743 0.046 Uiso 0.50 1 calc PR D 2
C36 C 0.6421(5) 0.0032(4) 0.32954(14) 0.0562(18) Uani 1 1 d D D .
H36 H 0.5821 -0.0221 0.3171 0.067 Uiso 1 1 calc R F 1

loop_
_atom_site_aniso_label
_atom_site_aniso_U_11
_atom_site_aniso_U_22
_atom_site_aniso_U_33
_atom_site_aniso_U_23
_atom_site_aniso_U_13
_atom_site_aniso_U_12
Sn1 0.02273(16) 0.03439(19) 0.02938(13) 0.00320(17) 0.00022(16) -0.00605(16)
O1 0.034(3) 0.042(3) 0.024(2) 0.000 0.000 -0.012(2)
O2 0.0242(19) 0.035(2) 0.053(2) 0.0057(17) 0.0062(15) -0.0016(17)
O11 0.060(2) 0.054(2) 0.0395(19) 0.0178(19) -0.0112(17) -0.0179(19)
C12 0.084(5) 0.088(5) 0.032(3) 0.028(3) -0.010(3) -0.046(4)
C13 0.065(4) 0.118(6) 0.039(3) 0.001(4) 0.016(3) -0.062(4)
N14 0.049(3) 0.062(3) 0.045(2) 0.002(2) 0.020(2) -0.017(3)
C14 0.063(4) 0.074(5) 0.099(5) -0.012(4) 0.051(4) -0.001(4)
C15 0.035(3) 0.068(4) 0.056(3) 0.018(3) 0.000(3) -0.021(3)
C16 0.037(3) 0.043(3) 0.047(3) 0.008(3) -0.017(3) -0.017(3)
N17 0.024(2) 0.028(2) 0.042(2) 0.0065(18) -0.0091(18) -0.0032(17)
C17 0.050(3) 0.032(3) 0.062(3) 0.004(3) -0.024(3) 0.001(3)
C18 0.027(3) 0.031(3) 0.040(2) -0.002(2) -0.007(2) 0.001(2)
C19 0.020(2) 0.030(3) 0.033(2) 0.000(2) 0.003(2) 0.004(2)
O20 0.0262(17) 0.0259(17) 0.0421(17) -0.0017(14) -0.0074(15) -0.0016(15)
C27 0.055(7) 0.072(7) 0.022(5) 0.016(4) -0.005(4) -0.031(6)
C21 0.037(6) 0.041(6) 0.036(3) 0.003(4) 0.001(4) 0.001(4)
C22 0.070(7) 0.062(7) 0.039(3) 0.011(4) -0.009(4) 0.000(6)
C23 0.077(8) 0.099(10) 0.057(5) -0.013(6) -0.026(5) 0.028(7)
C24 0.136(10) 0.068(7) 0.038(4) -0.008(5) -0.034(6) 0.000(7)
C25 0.149(11) 0.062(6) 0.042(5) 0.021(5) -0.014(6) -0.009(7)
C26 0.101(8) 0.068(7) 0.032(4) 0.006(5) -0.007(5) -0.001(6)
C27' 0.055(7) 0.072(7) 0.022(5) 0.016(4) -0.005(4) -0.031(6)
C21' 0.037(6) 0.041(6) 0.036(3) 0.003(4) 0.001(4) 0.001(4)
C22' 0.070(7) 0.062(7) 0.039(3) 0.011(4) -0.009(4) 0.000(6)
C23' 0.077(8) 0.099(10) 0.057(5) -0.013(6) -0.026(5) 0.028(7)
C24' 0.136(10) 0.068(7) 0.038(4) -0.008(5) -0.034(6) 0.000(7)
C25' 0.149(11) 0.062(6) 0.042(5) 0.021(5) -0.014(6) -0.009(7)
C26' 0.101(8) 0.068(7) 0.032(4) 0.006(5) -0.007(5) -0.001(6)
C37 0.062(4) 0.033(3) 0.042(3) -0.001(2) 0.002(3) 0.016(3)
C31 0.041(3) 0.029(3) 0.031(2) -0.010(2) 0.003(2) 0.013(3)
C32 0.059(4) 0.058(4) 0.046(3) -0.019(3) -0.013(3) 0.027(3)
C33 0.036(5) 0.040(5) 0.043(4) -0.011(3) -0.019(4) -0.004(4)
C34 0.057(8) 0.037(6) 0.031(3) -0.001(4) -0.009(7) 0.008(7)
C35 0.044(5) 0.028(3) 0.044(3) -0.004(3) 0.021(5) -0.005(5)
C33' 0.036(5) 0.040(5) 0.043(4) -0.011(3) -0.019(4) -0.004(4)
C34' 0.057(8) 0.037(6) 0.031(3) -0.001(4) -0.009(7) 0.008(7)
C35' 0.044(5) 0.028(3) 0.044(3) -0.004(3) 0.021(5) -0.005(5)
C36 0.101(5) 0.025(3) 0.042(3) -0.005(2) 0.018(4) 0.016(3)

loop_
_geom_angle_atom_site_label_1
_geom_angle_atom_site_label_2
_geom_angle_atom_site_label_3
_geom_angle
_geom_angle_site_symmetry_3
O1 Sn1 O2 98.37(11) .
O1 Sn1 O11 98.37(14) .
O2 Sn1 O11 94.92(14) .
O1 Sn1 O20 94.71(11) .
O2 Sn1 O20 99.68(13) .
O11 Sn1 O20 158.75(13) .
O1 Sn1 N17 170.04(10) .
O2 Sn1 N17 89.72(13) .
O11 Sn1 N17 86.64(14) .
O20 Sn1 N17 78.12(12) .
O1 Sn1 N14 93.12(13) .
O2 Sn1 N14 166.97(15) .
O11 Sn1 N14 77.24(15) .
O20 Sn1 N14 85.42(14) .
N17 Sn1 N14 79.54(15) .
Sn1 O1 Sn1 129.4(2) 2_655
C12 O11 Sn1 121.3(4) .
O11 C12 C21 117.1(5) .
O11 C12 C13 112.7(5) .
C21 C12 C13 97.3(5) .
O11 C12 C21' 102.9(5) .
C21 C12 C21' 28.1(4) .
C13 C12 C21' 125.3(6) .
C12 C13 N14 109.3(5) .
C12 C13 C27' 96.4(5) .
N14 C13 C27' 127.8(6) .
C12 C13 C27 123.6(6) .
N14 C13 C27 102.1(6) .
C27' C13 C27 30.0(4) .
C14 N14 C15 109.2(4) .
C14 N14 C13 114.8(5) .
C15 N14 C13 112.0(4) .
C14 N14 Sn1 109.7(3) .
C15 N14 Sn1 106.9(3) .
C13 N14 Sn1 103.8(3) .
C16 C15 N14 115.8(4) .
N17 C16 C15 116.2(4) .
C16 N17 C17 105.9(4) .
C16 N17 C18 112.3(3) .
C17 N17 C18 112.8(3) .
C16 N17 Sn1 107.3(3) .
C17 N17 Sn1 110.8(3) .
C18 N17 Sn1 107.6(2) .
N17 C18 C37 111.2(4) .
N17 C18 C19 107.2(3) .
C37 C18 C19 111.0(4) .
O20 C19 C31 110.3(4) .
O20 C19 C18 112.7(3) .
C31 C19 C18 111.2(3) .
C19 O20 Sn1 118.4(2) .
C22 C21 C26 120.0 .
C22 C21 C12 116.7(5) .
C26 C21 C12 123.2(5) .
C21 C22 C23 120.0 .
C22 C23 C24 120.0 .
C25 C24 C23 120.0 .
C24 C25 C26 120.0 .
C25 C26 C21 120.0 .
C22' C21' C26' 120.0 .
C22' C21' C12 120.5(6) .
C26' C21' C12 117.6(6) .
C21' C22' C23' 120.0 .
C22' C23' C24' 120.0 .
C23' C24' C25' 120.0 .
C26' C25' C24' 120.0 .
C25' C26' C21' 120.0 .
C32 C31 C36 119.7(5) .
C32 C31 C19 119.9(4) .
C36 C31 C19 120.4(4) .
C33 C32 C31 137.0(6) .
C33 C32 C33' 29.9(5) .
C31 C32 C33' 107.5(6) .
C32 C33 C34 105.3(9) .
C33 C34 C35 123.3(11) .
C34 C35 C36 127.5(10) .
C34' C33' C32 129.9(9) .
C35' C34' C33' 120.3(10) .
C36 C35' C34' 107.5(9) .
C35' C36 C31 134.3(7) .
C35' C36 C35 29.9(5) .
C31 C36 C35 107.1(6) .

loop_
_geom_bond_atom_site_label_1
_geom_bond_atom_site_label_2
_geom_bond_distance
_geom_bond_site_symmetry_2
Sn1 O1 1.9508(17) .
Sn1 O2 1.992(3) .
Sn1 O11 2.003(3) .
Sn1 O20 2.045(3) .
Sn1 N17 2.296(3) .
Sn1 N14 2.339(4) .
O1 Sn1 1.9508(17) 2_655
O11 C12 1.400(6) .
C12 C21 1.486(7) .
C12 C13 1.513(9) .
C12 C21' 1.633(8) .
C13 N14 1.518(7) .
C13 C27' 1.538(9) .
C13 C27 1.611(11) .
N14 C14 1.502(7) .
N14 C15 1.509(6) .
C15 C16 1.477(7) .
C16 N17 1.469(6) .
N17 C17 1.491(6) .
N17 C18 1.514(5) .
C18 C37 1.526(6) .
C18 C19 1.550(6) .
C19 O20 1.393(5) .
C19 C31 1.518(6) .
C21 C22 1.3900 .
C21 C26 1.3900 .
C22 C23 1.3900 .
C23 C24 1.3900 .
C24 C25 1.3900 .
C25 C26 1.3900 .
C21' C22' 1.3900 .
C21' C26' 1.3900 .
C22' C23' 1.3900 .
C23' C24' 1.3900 .
C24' C25' 1.3900 .
C25' C26' 1.3900 .
C31 C32 1.392(6) .
C31 C36 1.397(6) .
C32 C33 1.360(9) .
C32 C33' 1.460(10) .
C33 C34 1.381(11) .
C34 C35 1.434(11) .
C35 C36 1.477(10) .
C33' C34' 1.420(11) .
C34' C35' 1.396(11) .
C35' C36 1.376(9) .

loop_
_geom_hbond_atom_site_label_D
_geom_hbond_atom_site_label_H
_geom_hbond_atom_site_label_A
_geom_hbond_distance_DH
_geom_hbond_distance_HA
_geom_hbond_distance_DA
_geom_hbond_angle_DHA
_geom_hbond_site_symmetry_A
O2 H2 O20 0.79(5) 2.20(5) 2.948(4) 158(5) 2_655

loop_
_geom_torsion_atom_site_label_1
_geom_torsion_atom_site_label_2
_geom_torsion_atom_site_label_3
_geom_torsion_atom_site_label_4
_geom_torsion
_geom_torsion_site_symmetry_4
O2 Sn1 O1 Sn1 -61.70(10) 2_655
O11 Sn1 O1 Sn1 -157.97(11) 2_655
O20 Sn1 O1 Sn1 38.82(8) 2_655
N17 Sn1 O1 Sn1 82.3(8) 2_655
N14 Sn1 O1 Sn1 124.47(11) 2_655
O1 Sn1 O11 C12 -85.9(4) .
O2 Sn1 O11 C12 174.9(4) .
O20 Sn1 O11 C12 41.5(6) .
N17 Sn1 O11 C12 85.5(4) .
N14 Sn1 O11 C12 5.4(4) .
Sn1 O11 C12 C21 128.6(5) .
Sn1 O11 C12 C13 16.9(6) .
Sn1 O11 C12 C21' 154.6(4) .
O11 C12 C13 N14 -40.0(6) .
C21 C12 C13 N14 -163.4(4) .
C21' C12 C13 N14 -166.4(6) .
O11 C12 C13 C27' 93.8(6) .
C21 C12 C13 C27' -29.6(5) .
C21' C12 C13 C27' -32.6(8) .
O11 C12 C13 C27 80.0(7) .
C21 C12 C13 C27 -43.5(7) .
C21' C12 C13 C27 -46.4(9) .
C12 C13 N14 C14 160.2(5) .
C27' C13 N14 C14 45.3(8) .
C27 C13 N14 C14 27.8(7) .
C12 C13 N14 C15 -74.6(5) .
C27' C13 N14 C15 170.5(7) .
C27 C13 N14 C15 153.0(5) .
C12 C13 N14 Sn1 40.4(5) .
C27' C13 N14 Sn1 -74.5(8) .
C27 C13 N14 Sn1 -92.0(5) .
O1 Sn1 N14 C14 -50.6(4) .
O2 Sn1 N14 C14 157.6(6) .
O11 Sn1 N14 C14 -148.5(4) .
O20 Sn1 N14 C14 43.9(4) .
N17 Sn1 N14 C14 122.6(4) .
O1 Sn1 N14 C15 -168.9(3) .
O2 Sn1 N14 C15 39.2(8) .
O11 Sn1 N14 C15 93.2(3) .
O20 Sn1 N14 C15 -74.5(3) .
N17 Sn1 N14 C15 4.3(3) .
O1 Sn1 N14 C13 72.5(4) .
O2 Sn1 N14 C13 -79.3(8) .
O11 Sn1 N14 C13 -25.4(4) .
O20 Sn1 N14 C13 167.0(4) .
N17 Sn1 N14 C13 -114.3(4) .
C14 N14 C15 C16 -144.4(5) .
C13 N14 C15 C16 87.4(6) .
Sn1 N14 C15 C16 -25.7(5) .
N14 C15 C16 N17 44.9(6) .
C15 C16 N17 C17 -155.5(4) .
C15 C16 N17 C18 80.9(5) .
C15 C16 N17 Sn1 -37.1(5) .
O1 Sn1 N17 C16 59.3(9) .
O2 Sn1 N17 C16 -156.2(3) .
O11 Sn1 N17 C16 -61.3(3) .
O20 Sn1 N17 C16 103.8(3) .
N14 Sn1 N17 C16 16.4(3) .
O1 Sn1 N17 C17 174.5(7) .
O2 Sn1 N17 C17 -41.0(3) .
O11 Sn1 N17 C17 53.9(3) .
O20 Sn1 N17 C17 -141.0(3) .
N14 Sn1 N17 C17 131.6(3) .
O1 Sn1 N17 C18 -61.7(9) .
O2 Sn1 N17 C18 82.7(3) .
O11 Sn1 N17 C18 177.7(3) .
O20 Sn1 N17 C18 -17.2(3) .
N14 Sn1 N17 C18 -104.7(3) .
C16 N17 C18 C37 156.3(4) .
C17 N17 C18 C37 36.7(5) .
Sn1 N17 C18 C37 -85.8(4) .
C16 N17 C18 C19 -82.1(4) .
C17 N17 C18 C19 158.3(4) .
Sn1 N17 C18 C19 35.8(4) .
N17 C18 C19 O20 -44.5(5) .
C37 C18 C19 O20 77.1(5) .
N17 C18 C19 C31 -169.0(4) .
C37 C18 C19 C31 -47.3(5) .
C31 C19 O20 Sn1 156.2(3) .
C18 C19 O20 Sn1 31.3(4) .
O1 Sn1 O20 C19 165.4(3) .
O2 Sn1 O20 C19 -95.3(3) .
O11 Sn1 O20 C19 37.4(5) .
N17 Sn1 O20 C19 -7.6(3) .
N14 Sn1 O20 C19 72.6(3) .
O11 C12 C21 C22 -9.8(8) .
C13 C12 C21 C22 110.4(4) .
C21' C12 C21 C22 -74.8(11) .
O11 C12 C21 C26 166.1(4) .
C13 C12 C21 C26 -73.7(5) .
C21' C12 C21 C26 101.2(11) .
C26 C21 C22 C23 0.0 .
C12 C21 C22 C23 176.1(5) .
C21 C22 C23 C24 0.0 .
C22 C23 C24 C25 0.0 .
C23 C24 C25 C26 0.0 .
C24 C25 C26 C21 0.0 .
C22 C21 C26 C25 0.0 .
C12 C21 C26 C25 -175.8(6) .
O11 C12 C21' C22' -44.1(7) .
C21 C12 C21' C22' 80.0(10) .
C13 C12 C21' C22' 86.2(7) .
O11 C12 C21' C26' 151.3(5) .
C21 C12 C21' C26' -84.5(10) .
C13 C12 C21' C26' -78.3(8) .
C26' C21' C22' C23' 0.0 .
C12 C21' C22' C23' -164.2(7) .
C21' C22' C23' C24' 0.0 .
C22' C23' C24' C25' 0.0 .
C23' C24' C25' C26' 0.0 .
C24' C25' C26' C21' 0.0 .
C22' C21' C26' C25' 0.0 .
C12 C21' C26' C25' 164.6(7) .
O20 C19 C31 C32 162.6(4) .
C18 C19 C31 C32 -71.7(5) .
O20 C19 C31 C36 -17.1(5) .
C18 C19 C31 C36 108.6(5) .
C36 C31 C32 C33 4.6(12) .
C19 C31 C32 C33 -175.1(9) .
C36 C31 C32 C33' -1.9(8) .
C19 C31 C32 C33' 178.4(6) .
C31 C32 C33 C34 -2.9(16) .
C33' C32 C33 C34 9.7(13) .
C32 C33 C34 C35 1.6(17) .
C33 C34 C35 C36 -3(2) .
C33 C32 C33' C34' -174(3) .
C31 C32 C33' C34' -2.9(15) .
C32 C33' C34' C35' 1(2) .
C33' C34' C35' C36 5.0(15) .
C34' C35' C36 C31 -11.6(14) .
C34' C35' C36 C35 17.3(13) .
C32 C31 C36 C35' 10.6(11) .
C19 C31 C36 C35' -169.6(8) .
C32 C31 C36 C35 -3.9(7) .
C19 C31 C36 C35 175.8(6) .
C34 C35 C36 C35' -155(3) .
C34 C35 C36 C31 3.5(13) .

loop_
_platon_squeeze_void_nr
_platon_squeeze_void_average_x
_platon_squeeze_void_average_y
_platon_squeeze_void_average_z
_platon_squeeze_void_volume
_platon_squeeze_void_count_electrons
_platon_squeeze_void_content
1 -0.001 -0.001 0.000 700 116 ' '
2 -0.041 0.502 0.500 700 116 ' '
